data_2223368
loop_
_publ_author_name
'Tarasov, Andrii V.'
'Volovnenko, Tatyana A.'
'Lugan, No\"el'
'Volovenko, Yulian M.'

_publ_section_title 10-Methoxybenzo[<i>g</i>]imidazo[1,2-<i>a</i>][1,8]naphthyridine-4-carbonitrile
_journal_coeditor_code FJ2229
_journal_issue 10
_journal_name_full 'Acta Crystallographica Section E'
_journal_page_first o2524
_journal_page_last o2525
_journal_paper_doi 10.1107/S1600536809037544
_journal_volume 65
_journal_year 2009
_chemical_formula_iupac 'C16 H10 N4 O'
_chemical_formula_moiety 'C16 H10 N4 O'
_chemical_formula_sum 'C16 H10 N4 O'
_chemical_formula_weight 274.28
_chemical_name_systematic 10-Methoxybenzo[<i>g</i>]imidazo[1,2-<i>a</i>][1,8]naphthyridine-4-carbonitrile
_space_group_IT_number 14
_symmetry_cell_setting monoclinic
_symmetry_space_group_name_Hall '-P 2ybc'
_symmetry_space_group_name_H-M 'P 1 21/c 1'
_atom_sites_solution_hydrogens geom
_atom_sites_solution_primary direct
_atom_sites_solution_secondary difmap
_audit_creation_method 'WinGX routine CIF_UPDATE'
_cell_angle_alpha 90
_cell_angle_beta 93.55(3)
_cell_angle_gamma 90
_cell_formula_units_Z 4
_cell_length_a 7.710(2)
_cell_length_b 11.970(2)
_cell_length_c 13.340(3)
_cell_measurement_reflns_used 9999
_cell_measurement_temperature 180(2)
_cell_measurement_theta_max 34.90
_cell_measurement_theta_min 2.65
_cell_volume 1228.8(5)
_computing_cell_refinement 'sAINT (Bruker (2007)'
_computing_data_collection 'APEX2 (Bruker, 2007)'
_computing_data_reduction 'SAINT (Bruker (2007)'
_computing_molecular_graphics
;
ORTEP3 for Windows (Farrugia, 1997) and CAMERON (Watkin <i>et al.</i>,
1993)
;
_computing_publication_material
;
WinGX (Farrugia, 1999) and publCIF (Westrip, 2009)
;
_computing_structure_refinement 'SHELXL97 (Sheldrick, 2008)'
_computing_structure_solution 'SIR97 (Altomare <i>et al.</i>,  1999)'
_diffrn_ambient_temperature 180(2)
_diffrn_measured_fraction_theta_full 1.000
_diffrn_measured_fraction_theta_max 1.000
_diffrn_measurement_device_type 'Bruker APEXII'
_diffrn_measurement_method \f
_diffrn_radiation_monochromator graphite
_diffrn_radiation_source 'sealed tube'
_diffrn_radiation_type MoK\a
_diffrn_radiation_wavelength 0.71073
_diffrn_reflns_av_R_equivalents 0.0497
_diffrn_reflns_av_sigmaI/netI 0.0239
_diffrn_reflns_limit_h_max 10
_diffrn_reflns_limit_h_min -10
_diffrn_reflns_limit_k_max 16
_diffrn_reflns_limit_k_min -16
_diffrn_reflns_limit_l_max 18
_diffrn_reflns_limit_l_min -18
_diffrn_reflns_number 45253
_diffrn_reflns_theta_full 29.83
_diffrn_reflns_theta_max 29.83
_diffrn_reflns_theta_min 2.29
_diffrn_standards_decay_% 0
_diffrn_standards_interval_count 0
_diffrn_standards_number 0
_exptl_absorpt_coefficient_mu 0.099
_exptl_absorpt_correction_T_max 0.97
_exptl_absorpt_correction_T_min 0.95
_exptl_absorpt_correction_type multi-scan
_exptl_absorpt_process_details '(SADABS; Bruker, 2007)'
_exptl_crystal_colour brown
_exptl_crystal_density_diffrn 1.483
_exptl_crystal_density_method 'not measured'
_exptl_crystal_description block
_exptl_crystal_F_000 568
_exptl_crystal_size_max 0.40
_exptl_crystal_size_mid 0.40
_exptl_crystal_size_min 0.35
_refine_diff_density_max 0.325
_refine_diff_density_min -0.335
_refine_ls_extinction_method none
_refine_ls_goodness_of_fit_ref 1.083
_refine_ls_hydrogen_treatment constr
_refine_ls_matrix_type full
_refine_ls_number_constraints 0
_refine_ls_number_parameters 191
_refine_ls_number_reflns 3532
_refine_ls_number_restraints 0
_refine_ls_restrained_S_all 1.083
_refine_ls_R_factor_all 0.0827
_refine_ls_R_factor_gt 0.0516
_refine_ls_shift/su_max 0.000
_refine_ls_shift/su_mean 0.000
_refine_ls_structure_factor_coef Fsqd
_refine_ls_weighting_details 'calc w=1/[\s^2^(Fo^2^)+(0.0616P)^2^+1.0259P] where P=(Fo^2^+2Fc^2^)/3'
_refine_ls_weighting_scheme calc
_refine_ls_wR_factor_gt 0.1299
_refine_ls_wR_factor_ref 0.1638
_reflns_number_gt 2507
_reflns_number_total 3532
_reflns_threshold_expression I>2\s(I)
_cod_data_source_file fj2229.cif
_cod_data_source_block I
_cod_original_sg_symbol_H-M 'P 21/c'
_cod_database_code 2223368
_cod_database_fobs_code 2223368

loop_
_space_group_symop_operation_xyz
'x, y, z'
'-x, y+1/2, -z+1/2'
'-x, -y, -z'
'x, -y-1/2, z-1/2'

loop_
_atom_site_type_symbol
_atom_site_label
_atom_site_fract_x
_atom_site_fract_y
_atom_site_fract_z
_atom_site_U_iso_or_equiv
_atom_site_adp_type
_atom_site_calc_flag
_atom_site_refinement_flags
_atom_site_occupancy
_atom_site_disorder_assembly
_atom_site_disorder_group
C C1 0.1160(2) 0.16186(14) 0.60289(12) 0.0239(3) Uani d . 1 . .
C C2 0.0449(2) 0.22693(14) 0.51977(13) 0.0257(3) Uani d . 1 . .
C C3 0.0661(2) 0.19331(15) 0.42439(13) 0.0264(4) Uani d . 1 . .
H H3 0.0201 0.2358 0.3708 0.032 Uiso calc R 1 . .
C C4 0.1593(2) 0.09249(14) 0.40567(12) 0.0239(3) Uani d . 1 . .
C C5 0.1800(2) 0.05231(15) 0.31021(13) 0.0271(4) Uani d . 1 . .
H H5 0.1352 0.0921 0.2546 0.033 Uiso calc R 1 . .
C C6 0.2686(2) -0.04838(15) 0.29677(12) 0.0262(4) Uani d . 1 . .
C C7 0.2865(3) -0.09560(17) 0.20044(13) 0.0339(4) Uani d . 1 . .
H H7 0.2407 -0.0588 0.1433 0.041 Uiso calc R 1 . .
C C8 0.3705(3) -0.19467(18) 0.19165(15) 0.0378(5) Uani d . 1 . .
H H8 0.3800 -0.2260 0.1284 0.045 Uiso calc R 1 . .
C C9 0.4435(3) -0.25045(16) 0.27749(15) 0.0344(4) Uani d . 1 . .
H H9 0.5029 -0.3173 0.2698 0.041 Uiso calc R 1 . .
C C10 0.4285(2) -0.20791(14) 0.37173(13) 0.0268(4) Uani d . 1 . .
C C11 0.3374(2) -0.10535(14) 0.38426(12) 0.0232(3) Uani d . 1 . .
C C12 0.2307(2) 0.02653(14) 0.48692(12) 0.0222(3) Uani d . 1 . .
C C13 0.2521(2) 0.01703(15) 0.67504(13) 0.0282(4) Uani d . 1 . .
H H13 0.3126 -0.0494 0.6869 0.034 Uiso calc R 1 . .
C C14 0.1924(3) 0.08839(16) 0.74444(14) 0.0329(4) Uani d . 1 . .
H H14 0.2065 0.0773 0.8135 0.039 Uiso calc R 1 . .
C C15 -0.0484(2) 0.32689(16) 0.54198(14) 0.0307(4) Uani d . 1 . .
C C16 0.5661(3) -0.36456(17) 0.45063(18) 0.0399(5) Uani d . 1 . .
H H16A 0.4794 -0.4139 0.4207 0.060 Uiso calc R 1 . .
H H16B 0.6029 -0.3913 0.5164 0.060 Uiso calc R 1 . .
H H16C 0.6639 -0.3621 0.4095 0.060 Uiso calc R 1 . .
N N1 0.1082(2) 0.17940(14) 0.69986(11) 0.0311(3) Uani d . 1 . .
N N2 0.31704(18) -0.06777(12) 0.47856(10) 0.0231(3) Uani d . 1 . .
N N3 0.20387(18) 0.06431(12) 0.58360(10) 0.0233(3) Uani d . 1 . .
N N4 -0.1221(3) 0.40663(16) 0.55947(15) 0.0451(5) Uani d . 1 . .
O O1 0.49489(18) -0.25543(11) 0.45838(10) 0.0338(3) Uani d . 1 . .

loop_
_atom_site_aniso_label
_atom_site_aniso_U_11
_atom_site_aniso_U_22
_atom_site_aniso_U_33
_atom_site_aniso_U_12
_atom_site_aniso_U_13
_atom_site_aniso_U_23
C1 0.0238(8) 0.0251(8) 0.0228(8) -0.0042(6) 0.0013(6) 0.0000(6)
C2 0.0248(8) 0.0261(8) 0.0263(8) -0.0034(6) 0.0010(6) 0.0034(6)
C3 0.0277(8) 0.0265(8) 0.0248(8) -0.0023(6) -0.0009(6) 0.0060(6)
C4 0.0253(8) 0.0247(8) 0.0215(7) -0.0043(6) 0.0006(6) 0.0037(6)
C5 0.0313(9) 0.0297(8) 0.0201(7) -0.0062(7) -0.0001(6) 0.0037(6)
C6 0.0294(8) 0.0281(8) 0.0211(8) -0.0089(7) 0.0025(6) -0.0002(6)
C7 0.0440(11) 0.0377(10) 0.0205(8) -0.0124(8) 0.0049(7) -0.0007(7)
C8 0.0487(12) 0.0401(11) 0.0257(9) -0.0111(9) 0.0107(8) -0.0086(8)
C9 0.0401(10) 0.0298(9) 0.0344(10) -0.0070(8) 0.0113(8) -0.0078(7)
C10 0.0292(8) 0.0236(8) 0.0282(8) -0.0061(6) 0.0051(7) -0.0006(6)
C11 0.0249(8) 0.0237(8) 0.0213(7) -0.0074(6) 0.0031(6) -0.0008(6)
C12 0.0224(7) 0.0242(7) 0.0200(7) -0.0060(6) 0.0011(6) 0.0013(6)
C13 0.0329(9) 0.0296(8) 0.0218(8) -0.0015(7) -0.0018(6) 0.0046(6)
C14 0.0385(10) 0.0368(10) 0.0234(8) -0.0033(8) 0.0014(7) 0.0012(7)
C15 0.0314(9) 0.0321(9) 0.0285(9) -0.0003(7) 0.0019(7) 0.0026(7)
C16 0.0434(11) 0.0258(9) 0.0509(13) 0.0023(8) 0.0056(9) -0.0012(8)
N1 0.0360(8) 0.0337(8) 0.0239(7) -0.0032(6) 0.0048(6) -0.0023(6)
N2 0.0261(7) 0.0234(7) 0.0199(6) -0.0041(5) 0.0016(5) 0.0002(5)
N3 0.0260(7) 0.0237(7) 0.0199(6) -0.0025(5) 0.0000(5) 0.0009(5)
N4 0.0515(11) 0.0399(10) 0.0444(10) 0.0086(9) 0.0066(8) -0.0008(8)
O1 0.0423(8) 0.0264(6) 0.0330(7) 0.0034(6) 0.0050(6) 0.0004(5)

loop_
_atom_type_symbol
_atom_type_description
_atom_type_scat_dispersion_real
_atom_type_scat_dispersion_imag
_atom_type_scat_source
C C 0.0033 0.0016 'International Tables Vol C Tables 4.2.6.8 and 6.1.1.4'
H H 0 0 'International Tables Vol C Tables 4.2.6.8 and 6.1.1.4'
N N 0.0061 0.0033 'International Tables Vol C Tables 4.2.6.8 and 6.1.1.4'
O O 0.0106 0.006 'International Tables Vol C Tables 4.2.6.8 and 6.1.1.4'

loop_
_geom_angle_atom_site_label_1
_geom_angle_atom_site_label_2
_geom_angle_atom_site_label_3
_geom_angle_site_symmetry_1
_geom_angle_site_symmetry_3
_geom_angle
_geom_angle_publ_flag
N1 C1 N3 . . 111.76(15) ?
N1 C1 C2 . . 129.36(16) ?
N3 C1 C2 . . 118.86(15) ?
C3 C2 C1 . . 120.12(16) ?
C3 C2 C15 . . 122.18(16) ?
C1 C2 C15 . . 117.70(16) ?
C2 C3 C4 . . 120.31(16) ?
C2 C3 H3 . . 119.8 ?
C4 C3 H3 . . 119.8 ?
C5 C4 C12 . . 116.60(16) ?
C5 C4 C3 . . 122.82(15) ?
C12 C4 C3 . . 120.55(15) ?
C4 C5 C6 . . 120.19(16) ?
C4 C5 H5 . . 119.9 ?
C6 C5 H5 . . 119.9 ?
C5 C6 C7 . . 122.25(17) ?
C5 C6 C11 . . 117.77(15) ?
C7 C6 C11 . . 119.95(17) ?
C8 C7 C6 . . 119.94(18) ?
C8 C7 H7 . . 120.0 ?
C6 C7 H7 . . 120.0 ?
C7 C8 C9 . . 120.70(18) ?
C7 C8 H8 . . 119.6 ?
C9 C8 H8 . . 119.6 ?
C10 C9 C8 . . 121.13(19) ?
C10 C9 H9 . . 119.4 ?
C8 C9 H9 . . 119.4 ?
O1 C10 C9 . . 125.21(17) ?
O1 C10 C11 . . 114.95(15) ?
C9 C10 C11 . . 119.84(17) ?
N2 C11 C6 . . 122.89(16) ?
N2 C11 C10 . . 118.69(15) ?
C6 C11 C10 . . 118.41(15) ?
N2 C12 N3 . . 117.42(14) ?
N2 C12 C4 . . 125.71(15) ?
N3 C12 C4 . . 116.86(15) ?
C14 C13 N3 . . 105.12(16) ?
C14 C13 H13 . . 127.4 ?
N3 C13 H13 . . 127.4 ?
C13 C14 N1 . . 111.80(16) ?
C13 C14 H14 . . 124.1 ?
N1 C14 H14 . . 124.1 ?
N4 C15 C2 . . 179.7(2) ?
O1 C16 H16A . . 109.5 ?
O1 C16 H16B . . 109.5 ?
H16A C16 H16B . . 109.5 ?
O1 C16 H16C . . 109.5 ?
H16A C16 H16C . . 109.5 ?
H16B C16 H16C . . 109.5 ?
C1 N1 C14 . . 104.37(15) ?
C12 N2 C11 . . 116.81(14) ?
C13 N3 C1 . . 106.94(14) ?
C13 N3 C12 . . 129.77(15) ?
C1 N3 C12 . . 123.28(14) ?
C10 O1 C16 . . 116.67(15) ?

loop_
_geom_bond_atom_site_label_1
_geom_bond_atom_site_label_2
_geom_bond_site_symmetry_2
_geom_bond_distance
_geom_bond_publ_flag
C1 N1 . 1.315(2) ?
C1 N3 . 1.382(2) ?
C1 C2 . 1.436(2) ?
C2 C3 . 1.354(2) ?
C2 C15 . 1.436(3) ?
C3 C4 . 1.434(2) ?
C3 H3 . 0.9300 ?
C4 C5 . 1.380(2) ?
C4 C12 . 1.424(2) ?
C5 C6 . 1.402(3) ?
C5 H5 . 0.9300 ?
C6 C7 . 1.418(2) ?
C6 C11 . 1.425(2) ?
C7 C8 . 1.360(3) ?
C7 H7 . 0.9300 ?
C8 C9 . 1.412(3) ?
C8 H8 . 0.9300 ?
C9 C10 . 1.368(3) ?
C9 H9 . 0.9300 ?
C10 O1 . 1.360(2) ?
C10 C11 . 1.429(2) ?
C11 N2 . 1.354(2) ?
C12 N2 . 1.319(2) ?
C12 N3 . 1.394(2) ?
C13 C14 . 1.361(3) ?
C13 N3 . 1.375(2) ?
C13 H13 . 0.9300 ?
C14 N1 . 1.384(3) ?
C14 H14 . 0.9300 ?
C15 N4 . 1.142(3) ?
C16 O1 . 1.423(2) ?
C16 H16A . 0.9600 ?
C16 H16B . 0.9600 ?
C16 H16C . 0.9600 ?

loop_
_geom_hbond_atom_site_label_D
_geom_hbond_atom_site_label_H
_geom_hbond_atom_site_label_A
_geom_hbond_site_symmetry_A
_geom_hbond_distance_DH
_geom_hbond_distance_HA
_geom_hbond_distance_DA
_geom_hbond_angle_DHA
C8 H8 O1 4_555 0.9300 2.5000 3.366(3) 156.00
C3 H3 N1 4_565 0.9300 2.6200 3.394(2) 141.00
